data_7159499
loop_
_publ_author_name
'Deng, Yi-Hang'
'Xu, Wen-Li'
'Wang, Lei'
'Tang, Cheng-Yang'
'Fu, Ji-Ya'
'Zhang, Chuan-Bao'

_publ_section_title
;
 Regio- and diastereoselective synthesis of diverse spirocyclic indenes by
 cyclization with indene-dienes as two carbon building blocks.
;
_journal_issue 33
_journal_name_full 'Organic &amp; biomolecular chemistry'
_journal_page_first 6681
_journal_page_last 6686
_journal_paper_doi 10.1039/d3ob00982c
_journal_volume 21
_journal_year 2023
_chemical_formula_moiety 'C41 H37 N3 O2'
_chemical_formula_sum 'C41 H37 N3 O2'
_chemical_formula_weight 603.73
_space_group_crystal_system triclinic
_space_group_IT_number 2
_space_group_name_Hall '-P 1'
_space_group_name_H-M_alt 'P -1'
_atom_sites_solution_hydrogens geom
_audit_update_record
;
2023-06-08 deposited with the CCDC.	2023-07-28 downloaded from the CCDC.
;
_cell_angle_alpha 90.7900(10)
_cell_angle_beta 90.4010(10)
_cell_angle_gamma 108.7490(10)
_cell_formula_units_Z 2
_cell_length_a 10.8858(2)
_cell_length_b 12.1164(2)
_cell_length_c 12.8017(3)
_cell_measurement_reflns_used 9963
_cell_measurement_temperature 100.(2)
_cell_measurement_theta_max 70.1464
_cell_measurement_theta_min 3.4530
_cell_volume 1598.63(6)
_computing_cell_refinement 'SAINT V8.38A (Bruker AXS Inc., 2017)'
_computing_data_collection 'Bruker Instrument Service vV6.2.15'
_computing_data_reduction 'SAINT V8.38A (Bruker AXS Inc., 2017)'
_computing_molecular_graphics 'shelXle (C.B. Huebschle, rev 882)'
_computing_structure_refinement 'SHELXL-2017/1 (Sheldrick, 2017)'
_computing_structure_solution 'SHELXT 2014/5 (Sheldrick, 2014)'
_diffrn_ambient_temperature 100.(2)
_diffrn_detector_area_resol_mean 7.3910
_diffrn_measured_fraction_theta_full 0.997
_diffrn_measured_fraction_theta_max 0.997
_diffrn_measurement_device_type 'Bruker D8 QUEST PHOTON II'
_diffrn_radiation_monochromator 'Helixos MX multilayer Optic'
_diffrn_radiation_type 'Cu K\a'
_diffrn_radiation_wavelength 1.54178
_diffrn_reflns_av_R_equivalents 0.0537
_diffrn_reflns_av_unetI/netI 0.0394
_diffrn_reflns_limit_h_max 13
_diffrn_reflns_limit_h_min -11
_diffrn_reflns_limit_k_max 14
_diffrn_reflns_limit_k_min -14
_diffrn_reflns_limit_l_max 15
_diffrn_reflns_limit_l_min -15
_diffrn_reflns_number 29426
_diffrn_reflns_theta_full 70.18
_diffrn_reflns_theta_max 70.18
_diffrn_reflns_theta_min 3.45
_diffrn_source 'Ius Diamond'
_diffrn_source_type Microfocus
_exptl_absorpt_coefficient_mu 0.605
_exptl_absorpt_correction_T_max 0.96
_exptl_absorpt_correction_T_min 0.74
_exptl_absorpt_correction_type multi-scan
_exptl_absorpt_process_details
;
SADABS-2016/2 - Bruker AXS area detector scaling and absorption correction
;
_exptl_crystal_colour 'clear light yellow'
_exptl_crystal_density_diffrn 1.254
_exptl_crystal_density_method 'not measured'
_exptl_crystal_description block
_exptl_crystal_F_000 640
_exptl_crystal_size_max 0.240
_exptl_crystal_size_mid 0.190
_exptl_crystal_size_min 0.060
_refine_diff_density_max 0.357
_refine_diff_density_min -0.337
_refine_ls_extinction_method none
_refine_ls_goodness_of_fit_ref 1.056
_refine_ls_hydrogen_treatment constr
_refine_ls_matrix_type full
_refine_ls_number_parameters 422
_refine_ls_number_reflns 6084
_refine_ls_number_restraints 0
_refine_ls_restrained_S_all 1.056
_refine_ls_R_factor_all 0.0469
_refine_ls_R_factor_gt 0.0414
_refine_ls_shift/su_max 0.000
_refine_ls_shift/su_mean 0.000
_refine_ls_structure_factor_coef Fsqd
_refine_ls_weighting_details 'w=1/[\s^2^(Fo^2^)+(0.0635P)^2^+0.4909P] where P=(Fo^2^+2Fc^2^)/3'
_refine_ls_weighting_scheme calc
_refine_ls_wR_factor_gt 0.1120
_refine_ls_wR_factor_ref 0.1157
_reflns_number_gt 5482
_reflns_number_total 6084
_reflns_threshold_expression 'I > 2\s(I)'
_cod_data_source_file d3ob00982c2.cif
_cod_data_source_block hd_fjy16
_cod_depositor_comments
;
The following automatic conversions were performed:

data item '_exptl_absorpt_correction_type' value 'Multi-Scan' was
changed to 'multi-scan' in accordance with the
/home/data/users/saulius/crontab/automatic-downloads/rss-feeds/RSC/lib/dictionaries/cif_core.dic
dictionary named 'cif_core.dic' version 2.4.2 last updated on
2011-04-26.

Automatic conversion script
Id: cif_fix_values 8170 2020-07-09 18:12:32Z antanas 

 Adding full bibliography for 7159497--7159499.cif.
;
_cod_database_code 7159499

loop_
_space_group_symop_operation_xyz
'x, y, z'
'-x, -y, -z'

loop_
_atom_site_type_symbol
_atom_site_label
_atom_site_fract_x
_atom_site_fract_y
_atom_site_fract_z
_atom_site_U_iso_or_equiv
_atom_site_adp_type
_atom_site_calc_flag
_atom_site_refinement_flags_adp
_atom_site_refinement_flags_occupancy
_atom_site_refinement_flags_posn
_atom_site_occupancy
_atom_site_disorder_assembly
_atom_site_disorder_group
O O1 0.41819(8) 0.47673(7) 0.65154(7) 0.01583(19) Uani d . . . 1 . .
O O2 1.04118(9) 0.30325(8) 0.85107(8) 0.0225(2) Uani d . . . 1 . .
H H41 1.034236 0.239858 0.880187 0.034 Uiso calc U . R 1 . .
N N1 -0.05266(11) 0.06460(10) 0.28252(9) 0.0228(2) Uani d . . . 1 . .
N N2 0.34477(12) -0.11200(10) 0.76273(10) 0.0254(3) Uani d . . . 1 . .
N N3 0.22234(10) 0.16982(9) 0.87867(8) 0.0181(2) Uani d . . . 1 . .
C C1 1.11050(14) 0.47902(12) 0.68570(12) 0.0255(3) Uani d . . . 1 . .
H H23 1.051934 0.462791 0.62484 0.038 Uiso calc U . R 1 . .
H H1 1.127857 0.407564 0.705552 0.038 Uiso calc U . R 1 . .
H H24 1.192231 0.538937 0.668278 0.038 Uiso calc U . R 1 . .
C C2 1.04704(12) 0.52251(11) 0.77722(10) 0.0188(3) Uani d . . . 1 . .
C C3 0.92098(12) 0.42707(11) 0.80746(9) 0.0157(2) Uani d . . . 1 . .
C C4 0.80108(12) 0.44403(10) 0.79620(9) 0.0153(2) Uani d . . . 1 . .
H H35 0.798048 0.515413 0.768387 0.018 Uiso calc U . R 1 . .
C C5 0.68532(11) 0.36021(11) 0.82420(9) 0.0145(2) Uani d . . . 1 . .
C C6 0.55308(11) 0.37350(10) 0.80208(9) 0.0141(2) Uani d . . . 1 . .
H H12 0.49295 0.329287 0.85694 0.017 Uiso calc U . R 1 . .
C C7 0.49584(11) 0.31648(10) 0.69305(9) 0.0140(2) Uani d . . . 1 . .
C C8 0.37373(11) 0.35427(10) 0.67232(9) 0.0139(2) Uani d . . . 1 . .
H H36 0.321175 0.341693 0.737456 0.017 Uiso calc U . R 1 . .
C C9 0.28573(11) 0.29367(10) 0.58244(9) 0.0147(2) Uani d . . . 1 . .
C C10 0.31362(12) 0.32321(11) 0.47794(10) 0.0189(3) Uani d . . . 1 . .
H H3 0.391176 0.383601 0.461434 0.023 Uiso calc U . R 1 . .
C C11 0.22988(12) 0.26571(12) 0.39836(10) 0.0194(3) Uani d . . . 1 . .
H H2 0.250698 0.285467 0.32763 0.023 Uiso calc U . R 1 . .
C C12 0.11483(12) 0.17868(11) 0.42248(10) 0.0168(3) Uani d . . . 1 . .
C C13 0.02441(12) 0.11708(11) 0.34217(10) 0.0178(3) Uani d . . . 1 . .
C C14 0.16959(12) 0.20765(11) 0.60528(9) 0.0164(2) Uani d . . . 1 . .
H H4 0.148681 0.18788 0.675995 0.02 Uiso calc U . R 1 . .
C C15 0.08422(12) 0.15054(11) 0.52665(10) 0.0174(3) Uani d . . . 1 . .
H H5 0.004997 0.092359 0.543382 0.021 Uiso calc U . R 1 . .
C C16 0.47000(11) 0.18460(11) 0.69605(9) 0.0146(2) Uani d . . . 1 . .
C C17 0.37762(12) 0.10901(11) 0.75552(9) 0.0153(2) Uani d . . . 1 . .
C C18 0.35913(12) -0.01401(11) 0.75850(10) 0.0183(3) Uani d . . . 1 . .
C C19 0.29214(11) 0.14433(10) 0.82354(9) 0.0151(2) Uani d . . . 1 . .
C C20 0.56340(12) 0.15515(12) 0.62921(9) 0.0177(3) Uani d . . . 1 . .
C C21 0.63670(12) 0.25554(12) 0.57744(10) 0.0189(3) Uani d . . . 1 . .
C C22 0.73324(14) 0.25155(14) 0.50851(11) 0.0267(3) Uani d . . . 1 . .
H H6 0.78316 0.319673 0.47352 0.032 Uiso calc U . R 1 . .
C C23 0.75532(14) 0.14638(15) 0.49177(11) 0.0310(3) Uani d . . . 1 . .
H H9 0.819668 0.142226 0.443533 0.037 Uiso calc U . R 1 . .
C C24 0.68472(14) 0.04652(14) 0.54451(12) 0.0289(3) Uani d . . . 1 . .
H H7 0.703024 -0.024223 0.53312 0.035 Uiso calc U . R 1 . .
C C25 0.58813(13) 0.04937(12) 0.61337(11) 0.0228(3) Uani d . . . 1 . .
H H8 0.539686 -0.018759 0.649091 0.027 Uiso calc U . R 1 . .
C C26 0.59552(12) 0.35856(11) 0.60442(9) 0.0170(3) Uani d . . . 1 . .
H H11 0.555106 0.382899 0.54318 0.02 Uiso calc U . R 1 . .
H H10 0.670617 0.425034 0.628723 0.02 Uiso calc U . R 1 . .
C C27 0.55190(11) 0.49874(11) 0.80835(9) 0.0156(2) Uani d . . . 1 . .
C C28 0.48495(11) 0.54337(11) 0.73552(10) 0.0155(2) Uani d . . . 1 . .
C C29 0.48161(12) 0.65704(11) 0.74273(10) 0.0188(3) Uani d . . . 1 . .
H H16 0.435172 0.685125 0.692161 0.023 Uiso calc U . R 1 . .
C C30 0.54646(13) 0.72870(12) 0.82415(11) 0.0228(3) Uani d . . . 1 . .
H H15 0.545256 0.806626 0.829526 0.027 Uiso calc U . R 1 . .
C C31 0.61369(13) 0.68654(12) 0.89842(11) 0.0233(3) Uani d . . . 1 . .
H H13 0.658466 0.735806 0.954332 0.028 Uiso calc U . R 1 . .
C C32 0.61520(12) 0.57305(12) 0.89072(10) 0.0196(3) Uani d . . . 1 . .
H H14 0.660133 0.54487 0.942389 0.024 Uiso calc U . R 1 . .
C C33 1.14080(13) 0.55771(12) 0.87199(12) 0.0262(3) Uani d . . . 1 . .
H H18 1.167401 0.491082 0.892617 0.039 Uiso calc U . R 1 . .
H H17 1.096995 0.581773 0.930425 0.039 Uiso calc U . R 1 . .
H H19 1.217512 0.622615 0.853069 0.039 Uiso calc U . R 1 . .
C C34 1.02093(13) 0.63329(12) 0.74101(12) 0.0233(3) Uani d . . . 1 . .
H H22 1.103354 0.692989 0.72488 0.035 Uiso calc U . R 1 . .
H H21 0.977448 0.662317 0.796677 0.035 Uiso calc U . R 1 . .
H H20 0.965336 0.615265 0.678376 0.035 Uiso calc U . R 1 . .
C C35 0.92207(12) 0.31913(11) 0.84675(9) 0.0158(2) Uani d . . . 1 . .
C C36 0.80792(12) 0.23334(11) 0.87950(9) 0.0149(2) Uani d . . . 1 . .
C C37 0.80855(12) 0.11616(11) 0.92430(10) 0.0171(3) Uani d . . . 1 . .
C C38 0.89285(13) 0.13456(12) 1.02457(10) 0.0214(3) Uani d . . . 1 . .
H H27 0.857771 0.174738 1.07776 0.032 Uiso calc U . R 1 . .
H H26 0.982061 0.181849 1.008808 0.032 Uiso calc U . R 1 . .
H H25 0.892214 0.058775 1.050791 0.032 Uiso calc U . R 1 . .
C C39 0.85586(14) 0.04561(12) 0.84162(11) 0.0236(3) Uani d . . . 1 . .
H H29 0.850539 -0.030582 0.869749 0.035 Uiso calc U . R 1 . .
H H30 0.945985 0.088002 0.823869 0.035 Uiso calc U . R 1 . .
H H28 0.801091 0.034614 0.77874 0.035 Uiso calc U . R 1 . .
C C40 0.67122(13) 0.04013(11) 0.95436(11) 0.0208(3) Uani d . . . 1 . .
H H31 0.636718 0.081503 1.006929 0.031 Uiso calc U . R 1 . .
H H33 0.674658 -0.033383 0.983086 0.031 Uiso calc U . R 1 . .
H H32 0.61474 0.023825 0.892228 0.031 Uiso calc U . R 1 . .
C C41 0.69186(12) 0.25813(11) 0.86826(9) 0.0147(2) Uani d . . . 1 . .
H H34 0.614009 0.202761 0.891769 0.018 Uiso calc U . R 1 . .

loop_
_atom_site_aniso_label
_atom_site_aniso_U_11
_atom_site_aniso_U_22
_atom_site_aniso_U_33
_atom_site_aniso_U_12
_atom_site_aniso_U_13
_atom_site_aniso_U_23
O1 0.0151(4) 0.0117(4) 0.0190(4) 0.0020(3) -0.0041(3) 0.0020(3)
O2 0.0139(4) 0.0206(5) 0.0353(5) 0.0080(4) 0.0028(4) 0.0102(4)
N1 0.0213(5) 0.0247(6) 0.0215(5) 0.0066(5) -0.0039(4) -0.0025(4)
N2 0.0255(6) 0.0165(6) 0.0341(6) 0.0065(5) 0.0001(5) 0.0016(5)
N3 0.0172(5) 0.0179(5) 0.0193(5) 0.0058(4) 0.0011(4) 0.0036(4)
C1 0.0204(6) 0.0236(7) 0.0327(7) 0.0070(5) 0.0089(5) 0.0083(6)
C2 0.0124(6) 0.0157(6) 0.0273(6) 0.0030(5) 0.0013(5) 0.0053(5)
C3 0.0138(6) 0.0146(6) 0.0177(5) 0.0032(5) 0.0001(4) 0.0015(4)
C4 0.0145(6) 0.0129(6) 0.0181(6) 0.0040(5) -0.0008(4) 0.0020(4)
C5 0.0130(6) 0.0149(6) 0.0149(5) 0.0036(5) -0.0018(4) -0.0005(4)
C6 0.0116(5) 0.0144(6) 0.0153(5) 0.0026(4) -0.0007(4) 0.0015(4)
C7 0.0118(5) 0.0139(6) 0.0156(5) 0.0029(4) -0.0006(4) 0.0018(4)
C8 0.0126(5) 0.0116(6) 0.0168(5) 0.0030(5) -0.0004(4) 0.0029(4)
C9 0.0135(5) 0.0129(6) 0.0184(6) 0.0055(5) -0.0021(4) 0.0013(4)
C10 0.0148(6) 0.0186(6) 0.0210(6) 0.0021(5) 0.0003(5) 0.0057(5)
C11 0.0175(6) 0.0230(6) 0.0174(6) 0.0056(5) 0.0001(5) 0.0051(5)
C12 0.0165(6) 0.0162(6) 0.0181(6) 0.0061(5) -0.0036(5) 0.0001(5)
C13 0.0174(6) 0.0181(6) 0.0187(6) 0.0067(5) 0.0004(5) 0.0021(5)
C14 0.0160(6) 0.0165(6) 0.0161(5) 0.0042(5) -0.0005(4) 0.0028(4)
C15 0.0145(6) 0.0149(6) 0.0207(6) 0.0018(5) -0.0009(5) 0.0025(5)
C16 0.0132(5) 0.0158(6) 0.0148(5) 0.0048(5) -0.0041(4) -0.0012(4)
C17 0.0140(5) 0.0142(6) 0.0176(5) 0.0045(5) -0.0025(4) 0.0004(4)
C18 0.0151(6) 0.0182(7) 0.0211(6) 0.0048(5) -0.0007(5) 0.0009(5)
C19 0.0141(5) 0.0113(5) 0.0175(5) 0.0007(5) -0.0034(5) 0.0042(4)
C20 0.0140(6) 0.0226(6) 0.0168(6) 0.0066(5) -0.0027(5) -0.0025(5)
C21 0.0150(6) 0.0260(7) 0.0161(6) 0.0070(5) -0.0026(5) 0.0010(5)
C22 0.0210(7) 0.0402(8) 0.0207(6) 0.0122(6) 0.0038(5) 0.0037(6)
C23 0.0247(7) 0.0509(10) 0.0232(7) 0.0204(7) 0.0034(5) -0.0026(6)
C24 0.0263(7) 0.0370(8) 0.0293(7) 0.0190(6) -0.0041(6) -0.0101(6)
C25 0.0202(6) 0.0244(7) 0.0254(6) 0.0099(6) -0.0025(5) -0.0044(5)
C26 0.0130(5) 0.0206(6) 0.0165(6) 0.0040(5) 0.0007(4) 0.0034(5)
C27 0.0119(5) 0.0153(6) 0.0191(6) 0.0037(5) 0.0011(4) 0.0010(5)
C28 0.0109(5) 0.0143(6) 0.0191(6) 0.0011(5) 0.0001(4) 0.0012(4)
C29 0.0145(6) 0.0159(6) 0.0258(6) 0.0044(5) -0.0009(5) 0.0023(5)
C30 0.0222(6) 0.0149(6) 0.0316(7) 0.0065(5) -0.0005(5) -0.0020(5)
C31 0.0217(6) 0.0216(7) 0.0259(7) 0.0063(5) -0.0035(5) -0.0067(5)
C32 0.0165(6) 0.0217(7) 0.0208(6) 0.0065(5) -0.0029(5) -0.0012(5)
C33 0.0173(6) 0.0224(7) 0.0348(7) 0.0008(5) -0.0051(5) 0.0039(6)
C34 0.0161(6) 0.0167(6) 0.0353(7) 0.0023(5) 0.0028(5) 0.0081(5)
C35 0.0132(6) 0.0167(6) 0.0181(6) 0.0058(5) -0.0004(4) 0.0012(4)
C36 0.0158(6) 0.0139(6) 0.0148(5) 0.0043(5) -0.0007(4) 0.0012(4)
C37 0.0165(6) 0.0138(6) 0.0208(6) 0.0048(5) -0.0013(5) 0.0029(5)
C38 0.0201(6) 0.0197(6) 0.0233(6) 0.0044(5) -0.0028(5) 0.0073(5)
C39 0.0262(7) 0.0176(6) 0.0289(7) 0.0097(5) 0.0001(5) 0.0000(5)
C40 0.0188(6) 0.0158(6) 0.0264(6) 0.0034(5) -0.0023(5) 0.0061(5)
C41 0.0131(5) 0.0141(6) 0.0149(5) 0.0016(5) -0.0008(4) 0.0011(4)

loop_
_atom_type_symbol
_atom_type_description
_atom_type_scat_dispersion_real
_atom_type_scat_dispersion_imag
_atom_type_scat_source
C C 0.0181 0.0091 'International Tables Vol C Tables 4.2.6.8 and 6.1.1.4'
H H 0.0000 0.0000 'International Tables Vol C Tables 4.2.6.8 and 6.1.1.4'
N N 0.0311 0.0180 'International Tables Vol C Tables 4.2.6.8 and 6.1.1.4'
O O 0.0492 0.0322 'International Tables Vol C Tables 4.2.6.8 and 6.1.1.4'

loop_
_geom_angle_atom_site_label_1
_geom_angle_atom_site_label_2
_geom_angle_atom_site_label_3
_geom_angle_site_symmetry_1
_geom_angle_site_symmetry_3
_geom_angle
_geom_angle_publ_flag
C28 O1 C8 . . 112.78(9) ?
C35 O2 H41 . . 109.5 ?
C2 C1 H23 . . 109.5 ?
C2 C1 H1 . . 109.5 ?
H23 C1 H1 . . 109.5 ?
C2 C1 H24 . . 109.5 ?
H23 C1 H24 . . 109.5 ?
H1 C1 H24 . . 109.5 ?
C1 C2 C34 . . 106.98(11) ?
C1 C2 C3 . . 109.71(11) ?
C34 C2 C3 . . 111.68(10) ?
C1 C2 C33 . . 110.88(11) ?
C34 C2 C33 . . 107.05(11) ?
C3 C2 C33 . . 110.46(10) ?
C4 C3 C35 . . 117.45(11) ?
C4 C3 C2 . . 120.95(11) ?
C35 C3 C2 . . 121.59(11) ?
C3 C4 C5 . . 122.44(11) ?
C3 C4 H35 . . 118.8 ?
C5 C4 H35 . . 118.8 ?
C41 C5 C4 . . 118.04(11) ?
C41 C5 C6 . . 119.36(11) ?
C4 C5 C6 . . 122.48(11) ?
C27 C6 C5 . . 114.15(10) ?
C27 C6 C7 . . 109.95(9) ?
C5 C6 C7 . . 111.39(9) ?
C27 C6 H12 . . 107.0 ?
C5 C6 H12 . . 107.0 ?
C7 C6 H12 . . 107.0 ?
C16 C7 C26 . . 104.33(10) ?
C16 C7 C8 . . 115.13(9) ?
C26 C7 C8 . . 110.55(9) ?
C16 C7 C6 . . 109.55(9) ?
C26 C7 C6 . . 111.63(9) ?
C8 C7 C6 . . 105.78(9) ?
O1 C8 C9 . . 107.51(9) ?
O1 C8 C7 . . 107.55(9) ?
C9 C8 C7 . . 116.71(10) ?
O1 C8 H36 . . 108.3 ?
C9 C8 H36 . . 108.3 ?
C7 C8 H36 . . 108.3 ?
C14 C9 C10 . . 118.66(11) ?
C14 C9 C8 . . 118.31(11) ?
C10 C9 C8 . . 122.99(11) ?
C11 C10 C9 . . 120.94(11) ?
C11 C10 H3 . . 119.5 ?
C9 C10 H3 . . 119.5 ?
C10 C11 C12 . . 119.65(11) ?
C10 C11 H2 . . 120.2 ?
C12 C11 H2 . . 120.2 ?
C11 C12 C15 . . 119.95(11) ?
C11 C12 C13 . . 121.53(11) ?
C15 C12 C13 . . 118.51(11) ?
N1 C13 C12 . . 176.01(14) ?
C15 C14 C9 . . 121.00(11) ?
C15 C14 H4 . . 119.5 ?
C9 C14 H4 . . 119.5 ?
C14 C15 C12 . . 119.76(11) ?
C14 C15 H5 . . 120.1 ?
C12 C15 H5 . . 120.1 ?
C17 C16 C20 . . 126.32(11) ?
C17 C16 C7 . . 124.82(11) ?
C20 C16 C7 . . 108.81(10) ?
C16 C17 C19 . . 123.68(11) ?
C16 C17 C18 . . 123.05(11) ?
C19 C17 C18 . . 113.24(11) ?
N2 C18 C17 . . 178.80(14) ?
N3 C19 C17 . . 178.33(13) ?
C21 C20 C25 . . 120.30(12) ?
C21 C20 C16 . . 108.80(11) ?
C25 C20 C16 . . 130.88(12) ?
C22 C21 C20 . . 120.60(13) ?
C22 C21 C26 . . 127.23(13) ?
C20 C21 C26 . . 112.16(11) ?
C23 C22 C21 . . 118.73(14) ?
C23 C22 H6 . . 120.6 ?
C21 C22 H6 . . 120.6 ?
C22 C23 C24 . . 121.11(13) ?
C22 C23 H9 . . 119.4 ?
C24 C23 H9 . . 119.4 ?
C25 C24 C23 . . 120.68(14) ?
C25 C24 H7 . . 119.7 ?
C23 C24 H7 . . 119.7 ?
C24 C25 C20 . . 118.55(14) ?
C24 C25 H8 . . 120.7 ?
C20 C25 H8 . . 120.7 ?
C21 C26 C7 . . 104.85(10) ?
C21 C26 H11 . . 110.8 ?
C7 C26 H11 . . 110.8 ?
C21 C26 H10 . . 110.8 ?
C7 C26 H10 . . 110.8 ?
H11 C26 H10 . . 108.9 ?
C28 C27 C32 . . 117.18(11) ?
C28 C27 C6 . . 122.17(11) ?
C32 C27 C6 . . 120.62(11) ?
O1 C28 C29 . . 116.17(11) ?
O1 C28 C27 . . 121.77(11) ?
C29 C28 C27 . . 122.06(12) ?
C30 C29 C28 . . 119.37(12) ?
C30 C29 H16 . . 120.3 ?
C28 C29 H16 . . 120.3 ?
C29 C30 C31 . . 119.94(12) ?
C29 C30 H15 . . 120.0 ?
C31 C30 H15 . . 120.0 ?
C32 C31 C30 . . 120.02(12) ?
C32 C31 H13 . . 120.0 ?
C30 C31 H13 . . 120.0 ?
C31 C32 C27 . . 121.41(12) ?
C31 C32 H14 . . 119.3 ?
C27 C32 H14 . . 119.3 ?
C2 C33 H18 . . 109.5 ?
C2 C33 H17 . . 109.5 ?
H18 C33 H17 . . 109.5 ?
C2 C33 H19 . . 109.5 ?
H18 C33 H19 . . 109.5 ?
H17 C33 H19 . . 109.5 ?
C2 C34 H22 . . 109.5 ?
C2 C34 H21 . . 109.5 ?
H22 C34 H21 . . 109.5 ?
C2 C34 H20 . . 109.5 ?
H22 C34 H20 . . 109.5 ?
H21 C34 H20 . . 109.5 ?
O2 C35 C36 . . 122.28(11) ?
O2 C35 C3 . . 115.67(11) ?
C36 C35 C3 . . 122.05(11) ?
C41 C36 C35 . . 116.99(11) ?
C41 C36 C37 . . 120.60(11) ?
C35 C36 C37 . . 122.40(11) ?
C40 C37 C36 . . 111.26(10) ?
C40 C37 C39 . . 106.39(11) ?
C36 C37 C39 . . 110.46(10) ?
C40 C37 C38 . . 106.60(10) ?
C36 C37 C38 . . 111.30(10) ?
C39 C37 C38 . . 110.66(11) ?
C37 C38 H27 . . 109.5 ?
C37 C38 H26 . . 109.5 ?
H27 C38 H26 . . 109.5 ?
C37 C38 H25 . . 109.5 ?
H27 C38 H25 . . 109.5 ?
H26 C38 H25 . . 109.5 ?
C37 C39 H29 . . 109.5 ?
C37 C39 H30 . . 109.5 ?
H29 C39 H30 . . 109.5 ?
C37 C39 H28 . . 109.5 ?
H29 C39 H28 . . 109.5 ?
H30 C39 H28 . . 109.5 ?
C37 C40 H31 . . 109.5 ?
C37 C40 H33 . . 109.5 ?
H31 C40 H33 . . 109.5 ?
C37 C40 H32 . . 109.5 ?
H31 C40 H32 . . 109.5 ?
H33 C40 H32 . . 109.5 ?
C5 C41 C36 . . 122.84(11) ?
C5 C41 H34 . . 118.6 ?
C36 C41 H34 . . 118.6 ?

loop_
_geom_bond_atom_site_label_1
_geom_bond_atom_site_label_2
_geom_bond_site_symmetry_2
_geom_bond_distance
_geom_bond_publ_flag
O1 C28 . 1.3870(15) ?
O1 C8 . 1.4344(14) ?
O2 C35 . 1.3716(15) ?
O2 H41 . 0.84 ?
N1 C13 . 1.1516(18) ?
N2 C18 . 1.1487(18) ?
N3 C19 . 1.1503(17) ?
C1 C2 . 1.5349(19) ?
C1 H23 . 0.98 ?
C1 H1 . 0.98 ?
C1 H24 . 0.98 ?
C2 C34 . 1.5355(17) ?
C2 C3 . 1.5394(17) ?
C2 C33 . 1.5440(19) ?
C3 C4 . 1.3918(17) ?
C3 C35 . 1.4112(17) ?
C4 C5 . 1.3934(17) ?
C4 H35 . 0.95 ?
C5 C41 . 1.3886(17) ?
C5 C6 . 1.5241(16) ?
C6 C27 . 1.5226(17) ?
C6 C7 . 1.5806(16) ?
C6 H12 . 1.0 ?
C7 C16 . 1.5318(16) ?
C7 C26 . 1.5499(16) ?
C7 C8 . 1.5610(16) ?
C8 C9 . 1.5132(16) ?
C8 H36 . 1.0 ?
C9 C14 . 1.3917(18) ?
C9 C10 . 1.3996(17) ?
C10 C11 . 1.3833(19) ?
C10 H3 . 0.95 ?
C11 C12 . 1.3933(18) ?
C11 H2 . 0.95 ?
C12 C15 . 1.3969(18) ?
C12 C13 . 1.4406(17) ?
C14 C15 . 1.3821(17) ?
C14 H4 . 0.95 ?
C15 H5 . 0.95 ?
C16 C17 . 1.3666(18) ?
C16 C20 . 1.4594(17) ?
C17 C19 . 1.4368(17) ?
C17 C18 . 1.4397(17) ?
C20 C21 . 1.4005(19) ?
C20 C25 . 1.4042(19) ?
C21 C22 . 1.3892(19) ?
C21 C26 . 1.4927(18) ?
C22 C23 . 1.385(2) ?
C22 H6 . 0.95 ?
C23 C24 . 1.394(2) ?
C23 H9 . 0.95 ?
C24 C25 . 1.385(2) ?
C24 H7 . 0.95 ?
C25 H8 . 0.95 ?
C26 H11 . 0.99 ?
C26 H10 . 0.99 ?
C27 C28 . 1.3966(18) ?
C27 C32 . 1.4008(18) ?
C28 C29 . 1.3912(18) ?
C29 C30 . 1.3819(19) ?
C29 H16 . 0.95 ?
C30 C31 . 1.394(2) ?
C30 H15 . 0.95 ?
C31 C32 . 1.3826(19) ?
C31 H13 . 0.95 ?
C32 H14 . 0.95 ?
C33 H18 . 0.98 ?
C33 H17 . 0.98 ?
C33 H19 . 0.98 ?
C34 H22 . 0.98 ?
C34 H21 . 0.98 ?
C34 H20 . 0.98 ?
C35 C36 . 1.4104(17) ?
C36 C41 . 1.3963(17) ?
C36 C37 . 1.5406(16) ?
C37 C40 . 1.5376(17) ?
C37 C39 . 1.5433(18) ?
C37 C38 . 1.5439(17) ?
C38 H27 . 0.98 ?
C38 H26 . 0.98 ?
C38 H25 . 0.98 ?
C39 H29 . 0.98 ?
C39 H30 . 0.98 ?
C39 H28 . 0.98 ?
C40 H31 . 0.98 ?
C40 H33 . 0.98 ?
C40 H32 . 0.98 ?
C41 H34 . 0.95 ?

loop_
_geom_hbond_atom_site_label_D
_geom_hbond_atom_site_label_H
_geom_hbond_atom_site_label_A
_geom_hbond_site_symmetry_A
_geom_hbond_distance_DH
_geom_hbond_distance_HA
_geom_hbond_distance_DA
_geom_hbond_angle_DHA
_geom_hbond_publ_flag
O2 H41 N3 1_655 0.84 2.46 2.9467(14) 118.2 ?

loop_
_geom_torsion_atom_site_label_1
_geom_torsion_atom_site_label_2
_geom_torsion_atom_site_label_3
_geom_torsion_atom_site_label_4
_geom_torsion_site_symmetry_1
_geom_torsion_site_symmetry_2
_geom_torsion_site_symmetry_3
_geom_torsion_site_symmetry_4
_geom_torsion
_geom_torsion_publ_flag
C1 C2 C3 C4 . . . . -115.59(13) ?
C34 C2 C3 C4 . . . . 2.85(17) ?
C33 C2 C3 C4 . . . . 121.88(13) ?
C1 C2 C3 C35 . . . . 63.94(15) ?
C34 C2 C3 C35 . . . . -177.62(12) ?
C33 C2 C3 C35 . . . . -58.59(15) ?
C35 C3 C4 C5 . . . . 1.41(18) ?
C2 C3 C4 C5 . . . . -179.04(11) ?
C3 C4 C5 C41 . . . . 2.30(18) ?
C3 C4 C5 C6 . . . . -173.81(11) ?
C41 C5 C6 C27 . . . . 150.17(11) ?
C4 C5 C6 C27 . . . . -33.76(16) ?
C41 C5 C6 C7 . . . . -84.58(13) ?
C4 C5 C6 C7 . . . . 91.49(13) ?
C27 C6 C7 C16 . . . . -167.86(9) ?
C5 C6 C7 C16 . . . . 64.57(12) ?
C27 C6 C7 C26 . . . . 77.08(12) ?
C5 C6 C7 C26 . . . . -50.48(13) ?
C27 C6 C7 C8 . . . . -43.21(12) ?
C5 C6 C7 C8 . . . . -170.77(9) ?
C28 O1 C8 C9 . . . . 171.39(9) ?
C28 O1 C8 C7 . . . . -62.16(12) ?
C16 C7 C8 O1 . . . . -168.76(9) ?
C26 C7 C8 O1 . . . . -50.87(12) ?
C6 C7 C8 O1 . . . . 70.13(11) ?
C16 C7 C8 C9 . . . . -47.94(14) ?
C26 C7 C8 C9 . . . . 69.95(13) ?
C6 C7 C8 C9 . . . . -169.05(10) ?
O1 C8 C9 C14 . . . . -135.69(11) ?
C7 C8 C9 C14 . . . . 103.47(13) ?
O1 C8 C9 C10 . . . . 41.87(15) ?
C7 C8 C9 C10 . . . . -78.97(15) ?
C14 C9 C10 C11 . . . . -2.12(19) ?
C8 C9 C10 C11 . . . . -179.68(11) ?
C9 C10 C11 C12 . . . . 1.3(2) ?
C10 C11 C12 C15 . . . . 0.47(19) ?
C10 C11 C12 C13 . . . . 179.60(12) ?
C10 C9 C14 C15 . . . . 1.26(18) ?
C8 C9 C14 C15 . . . . 178.94(11) ?
C9 C14 C15 C12 . . . . 0.43(19) ?
C11 C12 C15 C14 . . . . -1.31(19) ?
C13 C12 C15 C14 . . . . 179.54(11) ?
C26 C7 C16 C17 . . . . -172.87(11) ?
C8 C7 C16 C17 . . . . -51.54(15) ?
C6 C7 C16 C17 . . . . 67.50(14) ?
C26 C7 C16 C20 . . . . 9.63(12) ?
C8 C7 C16 C20 . . . . 130.96(10) ?
C6 C7 C16 C20 . . . . -110.00(10) ?
C20 C16 C17 C19 . . . . 177.05(11) ?
C7 C16 C17 C19 . . . . -0.01(19) ?
C20 C16 C17 C18 . . . . -0.97(19) ?
C7 C16 C17 C18 . . . . -178.03(11) ?
C17 C16 C20 C21 . . . . 176.99(12) ?
C7 C16 C20 C21 . . . . -5.55(13) ?
C17 C16 C20 C25 . . . . -4.2(2) ?
C7 C16 C20 C25 . . . . 173.21(12) ?
C25 C20 C21 C22 . . . . 1.07(19) ?
C16 C20 C21 C22 . . . . 180.00(11) ?
C25 C20 C21 C26 . . . . 179.90(11) ?
C16 C20 C21 C26 . . . . -1.18(14) ?
C20 C21 C22 C23 . . . . 0.18(19) ?
C26 C21 C22 C23 . . . . -178.45(12) ?
C21 C22 C23 C24 . . . . -1.5(2) ?
C22 C23 C24 C25 . . . . 1.6(2) ?
C23 C24 C25 C20 . . . . -0.3(2) ?
C21 C20 C25 C24 . . . . -1.00(19) ?
C16 C20 C25 C24 . . . . -179.65(12) ?
C22 C21 C26 C7 . . . . -174.07(12) ?
C20 C21 C26 C7 . . . . 7.20(13) ?
C16 C7 C26 C21 . . . . -9.87(12) ?
C8 C7 C26 C21 . . . . -134.20(10) ?
C6 C7 C26 C21 . . . . 108.35(11) ?
C5 C6 C27 C28 . . . . 137.79(11) ?
C7 C6 C27 C28 . . . . 11.78(15) ?
C5 C6 C27 C32 . . . . -44.48(15) ?
C7 C6 C27 C32 . . . . -170.49(11) ?
C8 O1 C28 C29 . . . . -152.63(11) ?
C8 O1 C28 C27 . . . . 27.54(15) ?
C32 C27 C28 O1 . . . . -179.47(11) ?
C6 C27 C28 O1 . . . . -1.66(18) ?
C32 C27 C28 C29 . . . . 0.72(18) ?
C6 C27 C28 C29 . . . . 178.53(11) ?
O1 C28 C29 C30 . . . . -179.71(11) ?
C27 C28 C29 C30 . . . . 0.11(19) ?
C28 C29 C30 C31 . . . . -0.4(2) ?
C29 C30 C31 C32 . . . . -0.1(2) ?
C30 C31 C32 C27 . . . . 1.0(2) ?
C28 C27 C32 C31 . . . . -1.29(19) ?
C6 C27 C32 C31 . . . . -179.13(12) ?
C4 C3 C35 O2 . . . . 176.42(11) ?
C2 C3 C35 O2 . . . . -3.12(17) ?
C4 C3 C35 C36 . . . . -3.64(18) ?
C2 C3 C35 C36 . . . . 176.82(11) ?
O2 C35 C36 C41 . . . . -178.03(11) ?
C3 C35 C36 C41 . . . . 2.03(18) ?
O2 C35 C36 C37 . . . . 1.04(18) ?
C3 C35 C36 C37 . . . . -178.90(11) ?
C41 C36 C37 C40 . . . . -1.45(16) ?
C35 C36 C37 C40 . . . . 179.51(11) ?
C41 C36 C37 C39 . . . . 116.47(13) ?
C35 C36 C37 C39 . . . . -62.57(15) ?
C41 C36 C37 C38 . . . . -120.18(12) ?
C35 C36 C37 C38 . . . . 60.78(15) ?
C4 C5 C41 C36 . . . . -4.06(18) ?
C6 C5 C41 C36 . . . . 172.18(11) ?
C35 C36 C41 C5 . . . . 1.94(18) ?
C37 C36 C41 C5 . . . . -177.15(11) ?
